data_4349103
loop_
_publ_author_name
'Haas, Ruth M.'
'Arshad, Muhammad'
'Anthony, James'
'Altmann, Philipp J.'
'P\"othig, Alexander'
'K\"ohler, Frank H.'
'Hess, Corinna R.'

_publ_section_title
;
 Six- and seven-coordinate Fe(ii) and Zn(ii) compounds ligated by
 unsymmetric xanthene-based ligands: characterization and magnetic
 properties
;
_journal_issue 5
_journal_name_full 'Inorganic Chemistry Frontiers'
_journal_page_first 616
_journal_paper_doi 10.1039/C5QI00298B
_journal_volume 3
_journal_year 2016
_chemical_compound_source 'see text'
_chemical_formula_moiety 'C41 H45 N5 O Zn, 2(C F3 O3 S)'
_chemical_formula_sum 'C43 H45 F6 N5 O7 S2 Zn'
_chemical_formula_weight 987.37
_space_group_IT_number 14
_space_group_name_Hall '-P 2yn'
_space_group_name_H-M_alt 'P 1 21/n 1'
_symmetry_cell_setting monoclinic
_symmetry_Int_Tables_number 14
_symmetry_space_group_name_Hall '-P 2yn'
_symmetry_space_group_name_H-M 'P 1 21/n 1'
_atom_sites_solution_hydrogens geom
_audit_update_record
;
2015-12-16 deposited with the CCDC.
2016-02-01 downloaded from the CCDC.
;
_cell_angle_alpha 90
_cell_angle_beta 91.824(4)
_cell_angle_gamma 90
_cell_formula_units_Z 4
_cell_length_a 18.0907(15)
_cell_length_b 14.3660(12)
_cell_length_c 18.9329(15)
_cell_measurement_reflns_used 9876
_cell_measurement_temperature 100
_cell_measurement_theta_max 26.2701
_cell_measurement_theta_min 2.5776
_cell_volume 4918.0(7)
_computing_cell_refinement 'SAINT (Bruker, 2012)'
_computing_data_collection 'APEX II Control Software (Bruker, 2013)'
_computing_data_reduction 'SAINT (Bruker, 2012)'
_computing_molecular_graphics 'PLATON (Spek, 2011)'
_computing_publication_material 'PLATON (Spek, 2011), enCIFer (Allen, 2004)'
_computing_structure_refinement 'SHELXL2014 (Sheldrick, 2014), SHELXLE (Huebschle, 2011)'
_computing_structure_solution 'SHELXS97 (Sheldrick, 1997)'
_diffrn_ambient_temperature 100
_diffrn_detector ' CCD plate '
_diffrn_detector_area_resol_mean 16
_diffrn_measured_fraction_theta_full 1.000
_diffrn_measured_fraction_theta_max 1.000
_diffrn_measurement_device ' \k-geometry diffractometer '
_diffrn_measurement_device_type ' Bruker APEX-II CCD '
_diffrn_measurement_method ' phi- and omega-rotation '
_diffrn_radiation_monochromator 'MONTEL optic'
_diffrn_radiation_probe x-ray
_diffrn_radiation_source 'rotating anode FR591'
_diffrn_radiation_type MoK\a
_diffrn_radiation_wavelength 0.71073
_diffrn_reflns_av_R_equivalents 0.0357
_diffrn_reflns_av_sigmaI/netI 0.0162
_diffrn_reflns_limit_h_max 22
_diffrn_reflns_limit_h_min -22
_diffrn_reflns_limit_k_max 17
_diffrn_reflns_limit_k_min -17
_diffrn_reflns_limit_l_max 23
_diffrn_reflns_limit_l_min -23
_diffrn_reflns_number 138041
_diffrn_reflns_reduction_process
;
;
_diffrn_reflns_theta_full 25.24
_diffrn_reflns_theta_max 26.02
_diffrn_reflns_theta_min 1.58
_exptl_absorpt_coefficient_mu 0.657
_exptl_absorpt_correction_T_max 0.7454
_exptl_absorpt_correction_T_min 0.6984
_exptl_absorpt_correction_type multi-scan
_exptl_absorpt_process_details 'SADABS, Bruker, 2008b'
_exptl_crystal_colour yellow
_exptl_crystal_density_diffrn 1.334
_exptl_crystal_density_method 'Not Measured'
_exptl_crystal_description fragment
_exptl_crystal_F_000 2040
_exptl_crystal_size_max 0.393
_exptl_crystal_size_mid 0.240
_exptl_crystal_size_min 0.154
_refine_diff_density_max 0.622
_refine_diff_density_min -0.423
_refine_diff_density_rms 0.062
_refine_ls_extinction_method none
_refine_ls_goodness_of_fit_ref 1.056
_refine_ls_hydrogen_treatment constr
_refine_ls_matrix_type full
_refine_ls_number_parameters 805
_refine_ls_number_reflns 9693
_refine_ls_number_restraints 248
_refine_ls_restrained_S_all 1.069
_refine_ls_R_factor_all 0.0508
_refine_ls_R_factor_gt 0.0409
_refine_ls_shift/su_max 0.001
_refine_ls_shift/su_mean 0.000
_refine_ls_structure_factor_coef Fsqd
_refine_ls_weighting_details 'W=1/[\S^2^(FO^2^)+(0.0393P)^2^+7.6183P] WHERE P=(FO^2^+2FC^2^)/3'
_refine_ls_weighting_scheme calc
_refine_ls_wR_factor_gt 0.0972
_refine_ls_wR_factor_ref 0.1059
_reflns_number_gt 8333
_reflns_number_total 9693
_reflns_threshold_expression i>2\s(i)
_cod_data_source_file c5qi00298b2.cif
_cod_data_source_block haaru12_0m_sq
_cod_original_sg_symbol_H-M 'P 21/n'
_cod_database_code 4349103
_shelxl_version_number 2014/6

loop_
_symmetry_equiv_pos_site_id
_symmetry_equiv_pos_as_xyz
1 x,y,z
2 1/2-x,1/2+y,1/2-z
3 -x,-y,-z
4 1/2+x,1/2-y,1/2+z

loop_
_atom_site_label
_atom_site_type_symbol
_atom_site_fract_x
_atom_site_fract_y
_atom_site_fract_z
_atom_site_U_iso_or_equiv
_atom_site_adp_type
_atom_site_occupancy
_atom_site_site_symmetry_order
_atom_site_calc_flag
_atom_site_refinement_flags_posn
_atom_site_refinement_flags_adp
_atom_site_refinement_flags_occupancy
_atom_site_disorder_assembly
_atom_site_disorder_group
Zn1 Zn 0.20451(2) 0.15981(2) 0.35201(2) 0.02137(8) Uani 1 1 d . . . . .
O1 O 0.11387(8) 0.16744(11) 0.43223(8) 0.0216(3) Uani 1 1 d . . . . .
N1 N 0.31267(11) 0.10775(14) 0.32544(11) 0.0265(4) Uani 1 1 d . . . . .
N2 N 0.23450(10) 0.07344(13) 0.43994(10) 0.0205(4) Uani 1 1 d . . . . .
N3 N 0.11092(10) 0.26431(15) 0.31035(10) 0.0255(4) Uani 1 1 d . . . . .
N4 N 0.14010(11) 0.07860(16) 0.28614(10) 0.0301(5) Uani 1 1 d . . . . .
N5 N 0.24498(11) 0.28840(13) 0.38131(10) 0.0238(4) Uani 1 1 d . . . . .
C1 C 0.35333(15) 0.12875(19) 0.26958(15) 0.0355(6) Uani 1 1 d . . . . .
H1 H 0.3333 0.1701 0.2348 0.043 Uiso 1 1 calc R U . . .
C2 C 0.42323(16) 0.0927(2) 0.26056(16) 0.0420(7) Uani 1 1 d . . . . .
H2 H 0.4506 0.1095 0.2205 0.050 Uiso 1 1 calc R U . . .
C3 C 0.45257(16) 0.0325(2) 0.30986(17) 0.0444(7) Uani 1 1 d . . . . .
H3 H 0.5003 0.0065 0.3043 0.053 Uiso 1 1 calc R U . . .
C4 C 0.41144(15) 0.00996(19) 0.36834(16) 0.0383(6) Uani 1 1 d . . . . .
H4 H 0.4304 -0.0320 0.4032 0.046 Uiso 1 1 calc R U . . .
C5 C 0.34230(13) 0.04999(17) 0.37454(14) 0.0285(5) Uani 1 1 d . . . . .
C6 C 0.29724(13) 0.03312(17) 0.43666(13) 0.0268(5) Uani 1 1 d . . . . .
H6 H 0.3145 -0.0069 0.4736 0.032 Uiso 1 1 calc R U . . .
C7 C 0.18870(11) 0.06591(15) 0.49882(11) 0.0184(4) Uani 1 1 d . . . . .
C8 C 0.20297(12) 0.01175(15) 0.55873(12) 0.0206(4) Uani 1 1 d . . . . .
H8 H 0.2464 -0.0253 0.5619 0.025 Uiso 1 1 calc R U . . .
C9 C 0.15410(12) 0.01154(15) 0.61405(11) 0.0194(4) Uani 1 1 d . . . . .
C10 C 0.09180(12) 0.06903(15) 0.60814(11) 0.0195(4) Uani 1 1 d . . . . .
H10 H 0.0589 0.0702 0.6463 0.023 Uiso 1 1 calc R U . . .
C11 C 0.07524(11) 0.12464(15) 0.54941(11) 0.0168(4) Uani 1 1 d . . . . .
C12 C 0.12456(11) 0.12039(15) 0.49486(11) 0.0174(4) Uani 1 1 d . . . . .
C13 C 0.00549(11) 0.18418(15) 0.54446(11) 0.0175(4) Uani 1 1 d . . . . .
C14 C 0.00560(11) 0.24470(15) 0.47767(11) 0.0172(4) Uani 1 1 d . . . . .
C15 C -0.04863(12) 0.31216(15) 0.46501(11) 0.0191(4) Uani 1 1 d . . . . .
H15 H -0.0846 0.3221 0.4998 0.023 Uiso 1 1 calc R U . . .
C16 C -0.05245(12) 0.36589(15) 0.40335(12) 0.0206(4) Uani 1 1 d . . . . .
C17 C 0.00024(12) 0.34934(16) 0.35255(12) 0.0228(5) Uani 1 1 d . . . . .
H17 H -0.0016 0.3840 0.3098 0.027 Uiso 1 1 calc R U . . .
C18 C 0.05530(12) 0.28313(16) 0.36335(11) 0.0211(5) Uani 1 1 d . . . . .
C19 C 0.05741(11) 0.23253(15) 0.42587(11) 0.0186(4) Uani 1 1 d . . . . .
C20 C 0.16488(12) -0.05167(17) 0.67898(12) 0.0239(5) Uani 1 1 d . . . . .
C21 C 0.10148(14) -0.12306(18) 0.67754(13) 0.0298(5) Uani 1 1 d . . . . .
H21A H 0.0539 -0.0903 0.6769 0.045 Uiso 1 1 calc R U . . .
H21B H 0.1056 -0.1625 0.7197 0.045 Uiso 1 1 calc R U . . .
H21C H 0.1044 -0.1618 0.6351 0.045 Uiso 1 1 calc R U . . .
C22 C 0.23868(14) -0.10445(19) 0.67853(14) 0.0315(6) Uani 1 1 d . . . . .
H22A H 0.2394 -0.1453 0.6371 0.047 Uiso 1 1 calc R U . . .
H22B H 0.2443 -0.1419 0.7216 0.047 Uiso 1 1 calc R U . . .
H22C H 0.2795 -0.0598 0.6766 0.047 Uiso 1 1 calc R U . . .
C23 C 0.16286(15) 0.00678(19) 0.74671(12) 0.0316(6) Uani 1 1 d . . . . .
H23A H 0.2032 0.0524 0.7470 0.047 Uiso 1 1 calc R U . . .
H23B H 0.1688 -0.0341 0.7880 0.047 Uiso 1 1 calc R U . . .
H23C H 0.1154 0.0394 0.7484 0.047 Uiso 1 1 calc R U . . .
C24 C 0.00118(14) 0.24698(17) 0.61030(12) 0.0253(5) Uani 1 1 d . . . . .
H24A H 0.0445 0.2880 0.6130 0.038 Uiso 1 1 calc R U . . .
H24B H 0.0002 0.2081 0.6528 0.038 Uiso 1 1 calc R U . . .
H24C H -0.0439 0.2847 0.6069 0.038 Uiso 1 1 calc R U . . .
C25 C -0.06255(12) 0.11957(16) 0.54026(12) 0.0231(5) Uani 1 1 d . . . . .
H25A H -0.1077 0.1572 0.5378 0.035 Uiso 1 1 calc R U . . .
H25B H -0.0629 0.0799 0.5824 0.035 Uiso 1 1 calc R U . . .
H25C H -0.0603 0.0805 0.4980 0.035 Uiso 1 1 calc R U . . .
C26 C -0.11461(13) 0.43814(17) 0.39394(12) 0.0247(5) Uani 1 1 d . . . . .
C27 C -0.11038(16) 0.50717(19) 0.45606(14) 0.0363(6) Uani 1 1 d . . . . .
H27A H -0.0618 0.5374 0.4578 0.054 Uiso 1 1 calc R U . . .
H27B H -0.1176 0.4737 0.5004 0.054 Uiso 1 1 calc R U . . .
H27C H -0.1491 0.5544 0.4496 0.054 Uiso 1 1 calc R U . . .
C28 C -0.10819(14) 0.49350(18) 0.32502(13) 0.0310(6) Uani 1 1 d . . . . .
H28A H -0.1113 0.4507 0.2847 0.047 Uiso 1 1 calc R U . . .
H28B H -0.0607 0.5262 0.3253 0.047 Uiso 1 1 calc R U . . .
H28C H -0.1486 0.5389 0.3210 0.047 Uiso 1 1 calc R U . . .
C29 C -0.18951(13) 0.3880(2) 0.39237(15) 0.0349(6) Uani 1 1 d . . . . .
H29A H -0.2294 0.4338 0.3869 0.052 Uiso 1 1 calc R U . . .
H29B H -0.1950 0.3537 0.4366 0.052 Uiso 1 1 calc R U . . .
H29C H -0.1920 0.3444 0.3526 0.052 Uiso 1 1 calc R U . . .
C30 C 0.07709(14) 0.2202(2) 0.24590(12) 0.0334(6) Uani 1 1 d . . . . .
H30A H 0.0999 0.2469 0.2036 0.040 Uiso 1 1 calc R U . . .
H30B H 0.0236 0.2350 0.2432 0.040 Uiso 1 1 calc R U . . .
C31 C 0.08662(14) 0.1161(2) 0.24497(12) 0.0339(6) Uani 1 1 d . . . . .
C32 C 0.04241(17) 0.0607(3) 0.20026(14) 0.0514(9) Uani 1 1 d . . . . .
H32 H 0.0046 0.0883 0.1712 0.062 Uiso 1 1 calc R U . . .
C33 C 0.0537(2) -0.0339(3) 0.19839(17) 0.0606(11) Uani 1 1 d . . . . .
H33 H 0.0242 -0.0722 0.1679 0.073 Uiso 1 1 calc R U . . .
C34 C 0.1084(2) -0.0723(2) 0.24132(16) 0.0533(9) Uani 1 1 d . . . . .
H34 H 0.1167 -0.1376 0.2414 0.064 Uiso 1 1 calc R U . . .
C35 C 0.15105(17) -0.0146(2) 0.28424(14) 0.0378(6) Uani 1 1 d . . . . .
H35 H 0.1893 -0.0410 0.3134 0.045 Uiso 1 1 calc R U . . .
C36 C 0.15521(13) 0.34768(19) 0.29545(14) 0.0320(6) Uani 1 1 d . . . . .
H36A H 0.1223 0.4024 0.2900 0.038 Uiso 1 1 calc R U . . .
H36B H 0.1812 0.3389 0.2507 0.038 Uiso 1 1 calc R U . . .
C37 C 0.21095(13) 0.36464(17) 0.35498(13) 0.0285(5) Uani 1 1 d . . . . .
C38 C 0.22852(16) 0.45215(19) 0.37953(16) 0.0404(7) Uani 1 1 d . . . . .
H38 H 0.2039 0.5054 0.3605 0.048 Uiso 1 1 calc R U . . .
C39 C 0.2826(2) 0.4616(2) 0.43251(18) 0.0537(8) Uani 1 1 d . . . . .
H39 H 0.2951 0.5215 0.4506 0.064 Uiso 1 1 calc R U . . .
C40 C 0.31850(19) 0.3834(2) 0.45897(17) 0.0470(7) Uani 1 1 d . . . . .
H40 H 0.3563 0.3886 0.4947 0.056 Uiso 1 1 calc R U . . .
C41 C 0.29792(15) 0.29764(18) 0.43205(14) 0.0323(6) Uani 1 1 d . . . . .
H41 H 0.3220 0.2434 0.4500 0.039 Uiso 1 1 calc R U . . .
S1 S 0.2440(3) 0.7325(4) 0.3820(2) 0.0374(11) Uani 0.657(12) 1 d D U P A 3
F1 F 0.3664(5) 0.8103(7) 0.4327(5) 0.078(3) Uani 0.657(12) 1 d D U P A 3
F2 F 0.3329(5) 0.6853(5) 0.4859(4) 0.0620(18) Uani 0.657(12) 1 d D U P A 3
F3 F 0.2795(5) 0.8136(5) 0.5011(4) 0.081(2) Uani 0.657(12) 1 d D U P A 3
O2 O 0.2834(3) 0.6744(4) 0.3347(3) 0.0421(13) Uani 0.657(12) 1 d D U P A 3
O3 O 0.1848(6) 0.6854(9) 0.4155(7) 0.039(3) Uani 0.657(12) 1 d D U P A 3
O4 O 0.2259(5) 0.8236(5) 0.3542(4) 0.081(2) Uani 0.657(12) 1 d D U P A 3
C42 C 0.3083(4) 0.7601(5) 0.4519(3) 0.0476(18) Uani 0.657(12) 1 d D U P A 3
S1A S 0.2491(7) 0.7176(9) 0.3837(6) 0.025(2) Uani 0.201(12) 1 d D U P B 4
F1A F 0.3584(13) 0.8093(18) 0.4220(12) 0.043(4) Uani 0.201(12) 1 d D U P B 4
F2A F 0.3199(10) 0.7200(15) 0.5098(8) 0.065(4) Uani 0.201(12) 1 d D U P B 4
F3A F 0.2602(8) 0.8311(13) 0.4910(10) 0.038(4) Uani 0.201(12) 1 d D U P B 4
O2A O 0.3068(10) 0.6553(8) 0.3642(11) 0.043(4) Uani 0.201(12) 1 d D U P B 4
O3A O 0.1887(13) 0.6713(19) 0.4159(13) 0.019(4) Uani 0.201(12) 1 d D U P B 4
O4A O 0.2305(13) 0.7972(11) 0.3390(9) 0.040(5) Uani 0.201(12) 1 d D U P B 4
C42A C 0.3002(10) 0.7743(13) 0.4556(8) 0.035(4) Uani 0.201(12) 1 d D U P B 4
S1B S 0.2501(5) 0.7591(6) 0.4088(6) 0.040(2) Uani 0.142(4) 1 d D U P C 5
F1B F 0.3923(8) 0.7725(12) 0.4323(10) 0.047(4) Uani 0.142(4) 1 d D U P C 5
F2B F 0.3506(10) 0.6394(10) 0.3977(8) 0.070(4) Uani 0.142(4) 1 d D U P C 5
F3B F 0.3347(18) 0.672(2) 0.4990(13) 0.056(6) Uani 0.142(4) 1 d D U P C 5
O2B O 0.2593(9) 0.7795(15) 0.3340(8) 0.045(5) Uani 0.142(4) 1 d D U P C 5
O3B O 0.1950(18) 0.691(3) 0.421(2) 0.043(8) Uani 0.142(4) 1 d D U P C 5
O4B O 0.2403(10) 0.8453(12) 0.4518(13) 0.067(5) Uani 0.142(4) 1 d D U P C 5
C42B C 0.3369(8) 0.7120(12) 0.4381(10) 0.051(4) Uani 0.142(4) 1 d D U P C 5
S2 S 0.40837(7) 0.13302(16) 0.59997(7) 0.0370(5) Uani 0.546(3) 1 d D . P D 1
F4 F 0.2766(5) 0.2066(6) 0.5979(5) 0.061(2) Uani 0.546(3) 1 d D . P D 1
F5 F 0.3250(3) 0.1923(3) 0.7012(2) 0.0590(11) Uani 0.546(3) 1 d D . P D 1
F6 F 0.3616(2) 0.2998(2) 0.63301(19) 0.0522(10) Uani 0.546(3) 1 d D . P D 1
O5 O 0.4039(5) 0.1596(7) 0.5266(4) 0.059(2) Uani 0.546(3) 1 d D . P D 1
O6 O 0.37900(19) 0.0414(2) 0.6125(2) 0.0422(10) Uani 0.546(3) 1 d D . P D 1
O7 O 0.4712(6) 0.1530(10) 0.6431(7) 0.062(3) Uani 0.546(3) 1 d D . P D 1
C43 C 0.3397(6) 0.2116(7) 0.6356(6) 0.043(3) Uani 0.546(3) 1 d D . P D 1
S2A S 0.41283(10) 0.19117(18) 0.59519(9) 0.0390(5) Uani 0.454(3) 1 d D . P D 2
F4A F 0.2997(3) 0.1281(5) 0.6619(3) 0.102(3) Uani 0.454(3) 1 d D . P D 2
F5A F 0.3264(3) 0.2707(6) 0.6845(4) 0.119(3) Uani 0.454(3) 1 d D . P D 2
F6A F 0.2701(5) 0.2342(7) 0.5878(5) 0.052(2) Uani 0.454(3) 1 d D . P D 2
O5A O 0.4028(9) 0.1313(8) 0.5368(5) 0.090(5) Uani 0.454(3) 1 d D . P D 2
O6A O 0.4579(8) 0.1543(12) 0.6516(7) 0.076(5) Uani 0.454(3) 1 d D . P D 2
O7A O 0.4333(3) 0.2837(3) 0.5774(3) 0.0523(14) Uani 0.454(3) 1 d D . P D 2
C43A C 0.3232(7) 0.2071(9) 0.6335(6) 0.050(5) Uani 0.454(3) 1 d D . P D 2

loop_
_atom_site_aniso_label
_atom_site_aniso_U_11
_atom_site_aniso_U_22
_atom_site_aniso_U_33
_atom_site_aniso_U_23
_atom_site_aniso_U_13
_atom_site_aniso_U_12
Zn1 0.02230(14) 0.02246(14) 0.01968(13) 0.00037(10) 0.00584(10) -0.00111(10)
O1 0.0222(8) 0.0252(8) 0.0176(7) 0.0054(6) 0.0059(6) 0.0069(6)
N1 0.0293(10) 0.0214(10) 0.0296(11) -0.0027(8) 0.0138(8) -0.0012(8)
N2 0.0194(9) 0.0175(9) 0.0248(10) -0.0017(7) 0.0052(7) -0.0015(7)
N3 0.0220(10) 0.0358(11) 0.0191(9) 0.0066(8) 0.0072(8) 0.0021(8)
N4 0.0304(11) 0.0411(13) 0.0192(10) -0.0026(9) 0.0092(8) -0.0103(9)
N5 0.0247(10) 0.0207(10) 0.0265(10) 0.0006(8) 0.0062(8) 0.0016(8)
C1 0.0419(15) 0.0290(13) 0.0367(14) 0.0017(11) 0.0180(12) -0.0002(11)
C2 0.0437(16) 0.0357(15) 0.0484(17) -0.0005(13) 0.0298(13) -0.0026(12)
C3 0.0322(14) 0.0384(16) 0.064(2) 0.0012(14) 0.0275(14) 0.0045(12)
C4 0.0317(14) 0.0310(14) 0.0532(17) 0.0075(12) 0.0192(12) 0.0051(11)
C5 0.0272(12) 0.0211(12) 0.0381(14) -0.0006(10) 0.0138(10) -0.0003(9)
C6 0.0247(12) 0.0225(12) 0.0338(13) 0.0047(10) 0.0099(10) 0.0022(9)
C7 0.0181(10) 0.0163(10) 0.0208(10) -0.0008(8) 0.0024(8) -0.0037(8)
C8 0.0166(10) 0.0187(11) 0.0264(11) 0.0019(9) -0.0008(9) -0.0008(8)
C9 0.0196(10) 0.0190(11) 0.0193(10) -0.0007(8) -0.0022(8) -0.0031(8)
C10 0.0203(10) 0.0214(11) 0.0167(10) -0.0010(8) 0.0015(8) -0.0031(8)
C11 0.0172(10) 0.0167(10) 0.0165(10) -0.0010(8) 0.0008(8) -0.0030(8)
C12 0.0181(10) 0.0170(10) 0.0172(10) -0.0014(8) 0.0003(8) -0.0014(8)
C13 0.0171(10) 0.0198(11) 0.0157(10) 0.0009(8) 0.0034(8) 0.0004(8)
C14 0.0176(10) 0.0185(10) 0.0156(10) -0.0006(8) 0.0019(8) -0.0020(8)
C15 0.0190(10) 0.0219(11) 0.0166(10) 0.0001(8) 0.0033(8) -0.0025(8)
C16 0.0202(11) 0.0203(11) 0.0212(11) 0.0018(9) 0.0002(8) -0.0005(9)
C17 0.0211(11) 0.0271(12) 0.0203(11) 0.0069(9) 0.0021(9) -0.0011(9)
C18 0.0193(10) 0.0268(12) 0.0175(10) 0.0029(9) 0.0049(8) -0.0017(9)
C19 0.0164(10) 0.0197(11) 0.0196(10) 0.0002(8) 0.0007(8) 0.0008(8)
C20 0.0222(11) 0.0262(12) 0.0231(11) 0.0055(9) -0.0019(9) -0.0005(9)
C21 0.0300(13) 0.0286(13) 0.0305(13) 0.0112(10) -0.0003(10) -0.0033(10)
C22 0.0275(12) 0.0353(14) 0.0314(13) 0.0120(11) -0.0015(10) 0.0064(11)
C23 0.0371(14) 0.0371(14) 0.0204(12) 0.0060(10) -0.0025(10) 0.0012(11)
C24 0.0323(13) 0.0260(12) 0.0176(11) -0.0005(9) 0.0025(9) 0.0066(10)
C25 0.0191(11) 0.0258(12) 0.0245(11) 0.0060(9) 0.0031(9) -0.0014(9)
C26 0.0229(11) 0.0255(12) 0.0258(12) 0.0069(9) 0.0027(9) 0.0044(9)
C27 0.0459(16) 0.0286(14) 0.0345(14) 0.0015(11) 0.0018(12) 0.0154(12)
C28 0.0306(13) 0.0323(14) 0.0304(13) 0.0119(11) 0.0048(10) 0.0092(10)
C29 0.0219(12) 0.0428(16) 0.0399(15) 0.0154(12) 0.0024(10) 0.0041(11)
C30 0.0249(12) 0.0608(18) 0.0148(11) 0.0021(11) 0.0052(9) 0.0052(12)
C31 0.0296(13) 0.0564(17) 0.0163(11) -0.0020(11) 0.0102(10) -0.0103(12)
C32 0.0396(16) 0.093(3) 0.0219(13) -0.0057(15) 0.0044(11) -0.0271(17)
C33 0.067(2) 0.078(3) 0.0369(17) -0.0197(17) 0.0124(16) -0.045(2)
C34 0.073(2) 0.054(2) 0.0347(16) -0.0128(14) 0.0165(16) -0.0324(17)
C35 0.0489(17) 0.0361(15) 0.0293(13) -0.0057(11) 0.0153(12) -0.0154(12)
C36 0.0236(12) 0.0399(15) 0.0330(13) 0.0191(11) 0.0107(10) 0.0030(10)
C37 0.0265(12) 0.0261(12) 0.0338(13) 0.0072(10) 0.0139(10) 0.0041(10)
C38 0.0459(16) 0.0249(14) 0.0511(17) 0.0048(12) 0.0113(13) 0.0071(12)
C39 0.076(2) 0.0241(15) 0.061(2) -0.0083(14) -0.0001(18) -0.0050(15)
C40 0.060(2) 0.0327(16) 0.0470(17) -0.0049(13) -0.0113(15) -0.0112(14)
C41 0.0372(14) 0.0232(13) 0.0364(14) 0.0015(10) 0.0005(11) -0.0015(10)
S1 0.0443(12) 0.033(2) 0.0367(16) 0.0044(11) 0.0283(12) 0.0067(10)
F1 0.067(4) 0.066(5) 0.101(5) 0.013(4) -0.002(4) -0.039(3)
F2 0.064(3) 0.040(3) 0.081(4) 0.007(3) -0.022(3) -0.014(2)
F3 0.144(6) 0.047(3) 0.053(3) -0.016(2) 0.032(4) -0.017(3)
O2 0.037(2) 0.049(2) 0.042(2) -0.016(2) 0.0234(18) -0.0053(17)
O3 0.033(3) 0.044(5) 0.042(4) 0.008(3) 0.020(3) 0.007(3)
O4 0.118(5) 0.056(4) 0.071(4) 0.032(3) 0.040(3) 0.028(3)
C42 0.063(4) 0.029(3) 0.051(3) -0.001(2) 0.014(3) -0.013(2)
S1A 0.045(4) 0.011(3) 0.019(3) 0.000(2) 0.000(3) -0.010(3)
F1A 0.050(7) 0.040(8) 0.039(6) -0.026(5) 0.018(5) -0.024(6)
F2A 0.072(8) 0.074(9) 0.047(6) 0.010(6) -0.024(5) -0.028(6)
F3A 0.038(5) 0.043(7) 0.033(6) -0.021(5) 0.002(4) -0.019(4)
O2A 0.055(7) 0.028(5) 0.048(9) -0.001(5) 0.025(6) 0.000(4)
O3A 0.034(7) 0.007(5) 0.015(7) -0.002(4) -0.002(5) -0.004(5)
O4A 0.077(12) 0.013(6) 0.029(6) 0.009(5) -0.020(7) -0.017(6)
C42A 0.034(6) 0.041(7) 0.028(5) -0.010(4) 0.002(4) -0.014(5)
S1B 0.035(3) 0.028(4) 0.057(5) -0.006(3) 0.018(3) -0.011(2)
F1B 0.033(6) 0.067(9) 0.041(7) 0.010(7) 0.015(5) -0.004(5)
F2B 0.085(10) 0.065(7) 0.062(8) 0.013(6) 0.031(7) 0.007(6)
F3B 0.049(11) 0.066(13) 0.052(7) 0.015(7) 0.015(6) -0.012(8)
O2B 0.018(7) 0.057(11) 0.061(7) 0.024(6) 0.019(5) 0.015(6)
O3B 0.030(9) 0.038(11) 0.061(16) 0.002(9) 0.016(8) -0.004(8)
O4B 0.037(9) 0.063(8) 0.103(12) -0.025(8) 0.024(8) -0.008(6)
C42B 0.034(6) 0.065(8) 0.055(7) 0.016(5) 0.018(5) -0.003(5)
S2 0.0313(7) 0.0398(12) 0.0396(8) -0.0096(6) -0.0033(5) -0.0056(6)
F4 0.046(3) 0.041(4) 0.095(5) -0.015(3) -0.030(3) 0.007(2)
F5 0.087(3) 0.048(2) 0.043(2) -0.0007(18) 0.0186(19) 0.010(2)
F6 0.072(2) 0.0269(17) 0.056(2) -0.0077(14) -0.0161(19) -0.0054(15)
O5 0.067(4) 0.071(6) 0.038(3) 0.002(3) 0.006(2) 0.026(3)
O6 0.038(2) 0.0309(19) 0.058(2) -0.0086(17) -0.0037(17) 0.0017(15)
O7 0.034(3) 0.053(5) 0.097(6) -0.036(4) -0.012(3) 0.003(3)
C43 0.050(5) 0.032(5) 0.045(6) -0.003(4) -0.018(4) -0.003(4)
S2A 0.0498(10) 0.0256(12) 0.0407(9) -0.0056(7) -0.0108(7) 0.0034(8)
F4A 0.108(4) 0.134(5) 0.063(3) 0.042(3) -0.026(3) -0.089(4)
F5A 0.084(4) 0.179(8) 0.097(5) -0.110(6) 0.035(4) -0.056(5)
F6A 0.039(3) 0.065(7) 0.053(3) -0.011(3) 0.012(3) 0.002(3)
O5A 0.177(10) 0.049(6) 0.042(5) -0.023(5) -0.034(5) 0.044(5)
O6A 0.110(11) 0.047(6) 0.066(6) 0.000(5) -0.057(7) 0.007(7)
O7A 0.040(3) 0.039(3) 0.078(4) 0.013(2) 0.006(2) 0.000(2)
C43A 0.072(9) 0.060(8) 0.018(5) -0.018(5) 0.005(5) -0.041(6)

loop_
_atom_type_symbol
_atom_type_description
_atom_type_scat_dispersion_real
_atom_type_scat_dispersion_imag
_atom_type_scat_source
C C 0.0033 0.0016 ' International Tables Vol C Tables 4.2.6.8 and 6.1.1.4'
H H 0.0000 0.0000 ' International Tables Vol C Tables 4.2.6.8 and 6.1.1.4'
F F 0.0171 0.0103 ' International Tables Vol C Tables 4.2.6.8 and 6.1.1.4'
N N 0.0061 0.0033 ' International Tables Vol C Tables 4.2.6.8 and 6.1.1.4'
O O 0.0106 0.0060 ' International Tables Vol C Tables 4.2.6.8 and 6.1.1.4'
S S 0.1246 0.1234 ' International Tables Vol C Tables 4.2.6.8 and 6.1.1.4'
Zn Zn 0.2839 1.4301 ' International Tables Vol C Tables 4.2.6.8 and 6.1.1.4'

loop_
_geom_angle_atom_site_label_1
_geom_angle_atom_site_label_2
_geom_angle_atom_site_label_3
_geom_angle
N4 Zn1 N5 150.21(9)
N4 Zn1 N2 105.67(8)
N5 Zn1 N2 103.45(7)
N4 Zn1 N1 99.36(8)
N5 Zn1 N1 93.23(8)
N2 Zn1 N1 76.79(7)
N4 Zn1 O1 91.48(7)
N5 Zn1 O1 91.99(7)
N2 Zn1 O1 71.19(6)
N1 Zn1 O1 147.90(7)
N4 Zn1 N3 76.82(8)
N5 Zn1 N3 76.47(7)
N2 Zn1 N3 141.89(7)
N1 Zn1 N3 141.13(7)
O1 Zn1 N3 70.73(6)
C12 O1 C19 119.33(16)
C12 O1 Zn1 117.93(12)
C19 O1 Zn1 121.29(12)
C1 N1 C5 117.8(2)
C1 N1 Zn1 128.81(18)
C5 N1 Zn1 113.28(15)
C6 N2 C7 123.2(2)
C6 N2 Zn1 115.48(16)
C7 N2 Zn1 121.26(14)
C18 N3 C36 111.70(19)
C18 N3 C30 111.45(18)
C36 N3 C30 113.66(19)
C18 N3 Zn1 112.68(13)
C36 N3 Zn1 101.00(14)
C30 N3 Zn1 105.81(15)
C31 N4 C35 119.1(2)
C31 N4 Zn1 120.93(19)
C35 N4 Zn1 119.95(19)
C41 N5 C37 119.5(2)
C41 N5 Zn1 121.46(16)
C37 N5 Zn1 118.47(17)
N1 C1 C2 122.7(3)
N1 C1 H1 118.7
C2 C1 H1 118.7
C3 C2 C1 119.3(2)
C3 C2 H2 120.3
C1 C2 H2 120.3
C2 C3 C4 119.0(3)
C2 C3 H3 120.5
C4 C3 H3 120.5
C5 C4 C3 118.5(3)
C5 C4 H4 120.7
C3 C4 H4 120.7
N1 C5 C4 122.6(2)
N1 C5 C6 115.8(2)
C4 C5 C6 121.6(2)
N2 C6 C5 118.7(2)
N2 C6 H6 120.7
C5 C6 H6 120.7
C8 C7 C12 119.19(19)
C8 C7 N2 125.9(2)
C12 C7 N2 114.87(19)
C9 C8 C7 120.6(2)
C9 C8 H8 119.7
C7 C8 H8 119.7
C8 C9 C10 117.9(2)
C8 C9 C20 122.4(2)
C10 C9 C20 119.65(19)
C11 C10 C9 123.7(2)
C11 C10 H10 118.2
C9 C10 H10 118.2
C12 C11 C10 116.20(19)
C12 C11 C13 121.96(19)
C10 C11 C13 121.80(19)
O1 C12 C11 123.01(19)
O1 C12 C7 114.54(18)
C11 C12 C7 122.44(19)
C11 C13 C14 110.23(17)
C11 C13 C25 108.86(17)
C14 C13 C25 108.70(17)
C11 C13 C24 109.96(17)
C14 C13 C24 109.63(18)
C25 C13 C24 109.45(18)
C19 C14 C15 116.93(19)
C19 C14 C13 121.94(19)
C15 C14 C13 121.08(18)
C14 C15 C16 122.9(2)
C14 C15 H15 118.6
C16 C15 H15 118.6
C17 C16 C15 117.7(2)
C17 C16 C26 123.3(2)
C15 C16 C26 119.07(19)
C18 C17 C16 121.2(2)
C18 C17 H17 119.4
C16 C17 H17 119.4
C17 C18 C19 119.0(2)
C17 C18 N3 121.99(19)
C19 C18 N3 119.0(2)
O1 C19 C18 115.28(19)
O1 C19 C14 122.35(19)
C18 C19 C14 122.4(2)
C23 C20 C22 108.6(2)
C23 C20 C9 109.85(19)
C22 C20 C9 112.08(19)
C23 C20 C21 110.0(2)
C22 C20 C21 108.6(2)
C9 C20 C21 107.72(18)
C20 C21 H21A 109.5
C20 C21 H21B 109.5
H21A C21 H21B 109.5
C20 C21 H21C 109.5
H21A C21 H21C 109.5
H21B C21 H21C 109.5
C20 C22 H22A 109.5
C20 C22 H22B 109.5
H22A C22 H22B 109.5
C20 C22 H22C 109.5
H22A C22 H22C 109.5
H22B C22 H22C 109.5
C20 C23 H23A 109.5
C20 C23 H23B 109.5
H23A C23 H23B 109.5
C20 C23 H23C 109.5
H23A C23 H23C 109.5
H23B C23 H23C 109.5
C13 C24 H24A 109.5
C13 C24 H24B 109.5
H24A C24 H24B 109.5
C13 C24 H24C 109.5
H24A C24 H24C 109.5
H24B C24 H24C 109.5
C13 C25 H25A 109.5
C13 C25 H25B 109.5
H25A C25 H25B 109.5
C13 C25 H25C 109.5
H25A C25 H25C 109.5
H25B C25 H25C 109.5
C29 C26 C28 108.5(2)
C29 C26 C16 109.1(2)
C28 C26 C16 111.93(19)
C29 C26 C27 109.9(2)
C28 C26 C27 108.2(2)
C16 C26 C27 109.18(19)
C26 C27 H27A 109.5
C26 C27 H27B 109.5
H27A C27 H27B 109.5
C26 C27 H27C 109.5
H27A C27 H27C 109.5
H27B C27 H27C 109.5
C26 C28 H28A 109.5
C26 C28 H28B 109.5
H28A C28 H28B 109.5
C26 C28 H28C 109.5
H28A C28 H28C 109.5
H28B C28 H28C 109.5
C26 C29 H29A 109.5
C26 C29 H29B 109.5
H29A C29 H29B 109.5
C26 C29 H29C 109.5
H29A C29 H29C 109.5
H29B C29 H29C 109.5
N3 C30 C31 112.9(2)
N3 C30 H30A 109.0
C31 C30 H30A 109.0
N3 C30 H30B 109.0
C31 C30 H30B 109.0
H30A C30 H30B 107.8
N4 C31 C32 121.0(3)
N4 C31 C30 118.3(2)
C32 C31 C30 120.7(3)
C33 C32 C31 119.7(3)
C33 C32 H32 120.1
C31 C32 H32 120.1
C32 C33 C34 119.1(3)
C32 C33 H33 120.4
C34 C33 H33 120.4
C33 C34 C35 119.0(3)
C33 C34 H34 120.5
C35 C34 H34 120.5
N4 C35 C34 122.1(3)
N4 C35 H35 119.0
C34 C35 H35 119.0
N3 C36 C37 110.06(19)
N3 C36 H36A 109.6
C37 C36 H36A 109.6
N3 C36 H36B 109.6
C37 C36 H36B 109.6
H36A C36 H36B 108.2
N5 C37 C38 121.4(2)
N5 C37 C36 115.7(2)
C38 C37 C36 122.9(2)
C37 C38 C39 119.0(3)
C37 C38 H38 120.5
C39 C38 H38 120.5
C40 C39 C38 119.7(3)
C40 C39 H39 120.2
C38 C39 H39 120.2
C41 C40 C39 118.3(3)
C41 C40 H40 120.9
C39 C40 H40 120.9
N5 C41 C40 122.1(3)
N5 C41 H41 119.0
C40 C41 H41 119.0
O2 S1 O3 113.4(6)
O2 S1 O4 114.3(4)
O3 S1 O4 115.2(6)
O2 S1 C42 105.6(4)
O3 S1 C42 104.8(6)
O4 S1 C42 101.8(5)
F2 C42 F3 105.3(6)
F2 C42 F1 108.3(8)
F3 C42 F1 102.1(7)
F2 C42 S1 112.5(5)
F3 C42 S1 113.0(6)
F1 C42 S1 114.8(6)
O3A S1A O2A 113.1(14)
O3A S1A O4A 116.5(15)
O2A S1A O4A 119.8(13)
O3A S1A C42A 105.5(12)
O2A S1A C42A 96.7(11)
O4A S1A C42A 100.8(10)
F3A C42A F2A 96.4(14)
F3A C42A F1A 117.9(16)
F2A C42A F1A 112.9(18)
F3A C42A S1A 113.1(13)
F2A C42A S1A 115.7(13)
F1A C42A S1A 101.6(13)
O3B S1B O2B 113.5(19)
O3B S1B O4B 112.6(19)
O2B S1B O4B 112.4(13)
O3B S1B C42B 107.6(18)
O2B S1B C42B 104.7(10)
O4B S1B C42B 105.2(12)
F3B C42B F2B 100.1(19)
F3B C42B F1B 114(2)
F2B C42B F1B 108.2(15)
F3B C42B S1B 113.3(17)
F2B C42B S1B 107.3(14)
F1B C42B S1B 112.6(13)
O7 S2 O5 121.7(7)
O7 S2 O6 112.6(6)
O5 S2 O6 113.1(5)
O7 S2 C43 101.9(7)
O5 S2 C43 100.0(5)
O6 S2 C43 104.2(4)
F5 C43 F4 107.5(9)
F5 C43 F6 107.9(8)
F4 C43 F6 106.5(8)
F5 C43 S2 112.4(7)
F4 C43 S2 110.6(7)
F6 C43 S2 111.6(7)
O5A S2A O7A 114.4(6)
O5A S2A O6A 114.7(9)
O7A S2A O6A 112.2(7)
O5A S2A C43A 107.3(8)
O7A S2A C43A 102.7(5)
O6A S2A C43A 104.2(8)
F6A C43A F5A 106.7(10)
F6A C43A F4A 106.2(11)
F5A C43A F4A 107.4(9)
F6A C43A S2A 114.4(8)
F5A C43A S2A 111.0(9)
F4A C43A S2A 110.8(8)

loop_
_geom_bond_atom_site_label_1
_geom_bond_atom_site_label_2
_geom_bond_distance
Zn1 N4 2.045(2)
Zn1 N5 2.057(2)
Zn1 N2 2.1324(19)
Zn1 N1 2.169(2)
Zn1 O1 2.2729(15)
Zn1 N3 2.379(2)
O1 C12 1.373(3)
O1 C19 1.387(3)
N1 C1 1.342(3)
N1 C5 1.345(3)
N2 C6 1.278(3)
N2 C7 1.414(3)
N3 C18 1.469(3)
N3 C36 1.473(3)
N3 C30 1.489(3)
N4 C31 1.336(4)
N4 C35 1.354(4)
N5 C41 1.341(3)
N5 C37 1.344(3)
C1 C2 1.382(4)
C1 H1 0.9500
C2 C3 1.367(4)
C2 H2 0.9500
C3 C4 1.392(4)
C3 H3 0.9500
C4 C5 1.385(3)
C4 H4 0.9500
C5 C6 1.472(3)
C6 H6 0.9500
C7 C8 1.393(3)
C7 C12 1.400(3)
C8 C9 1.392(3)
C8 H8 0.9500
C9 C10 1.399(3)
C9 C20 1.536(3)
C10 C11 1.394(3)
C10 H10 0.9500
C11 C12 1.388(3)
C11 C13 1.525(3)
C13 C14 1.535(3)
C13 C25 1.542(3)
C13 C24 1.543(3)
C14 C19 1.389(3)
C14 C15 1.394(3)
C15 C16 1.399(3)
C15 H15 0.9500
C16 C17 1.396(3)
C16 C26 1.537(3)
C17 C18 1.388(3)
C17 H17 0.9500
C18 C19 1.389(3)
C20 C23 1.534(3)
C20 C22 1.536(3)
C20 C21 1.538(3)
C21 H21A 0.9800
C21 H21B 0.9800
C21 H21C 0.9800
C22 H22A 0.9800
C22 H22B 0.9800
C22 H22C 0.9800
C23 H23A 0.9800
C23 H23B 0.9800
C23 H23C 0.9800
C24 H24A 0.9800
C24 H24B 0.9800
C24 H24C 0.9800
C25 H25A 0.9800
C25 H25B 0.9800
C25 H25C 0.9800
C26 C29 1.534(3)
C26 C28 1.536(3)
C26 C27 1.538(4)
C27 H27A 0.9800
C27 H27B 0.9800
C27 H27C 0.9800
C28 H28A 0.9800
C28 H28B 0.9800
C28 H28C 0.9800
C29 H29A 0.9800
C29 H29B 0.9800
C29 H29C 0.9800
C30 C31 1.505(4)
C30 H30A 0.9900
C30 H30B 0.9900
C31 C32 1.395(4)
C32 C33 1.375(6)
C32 H32 0.9500
C33 C34 1.376(5)
C33 H33 0.9500
C34 C35 1.380(4)
C34 H34 0.9500
C35 H35 0.9500
C36 C37 1.508(4)
C36 H36A 0.9900
C36 H36B 0.9900
C37 C38 1.374(4)
C38 C39 1.386(5)
C38 H38 0.9500
C39 C40 1.383(5)
C39 H39 0.9500
C40 C41 1.380(4)
C40 H40 0.9500
C41 H41 0.9500
S1 O2 1.431(5)
S1 O3 1.432(6)
S1 O4 1.445(6)
S1 C42 1.779(7)
F1 C42 1.335(7)
F2 C42 1.323(8)
F3 C42 1.326(7)
S1A O3A 1.432(13)
S1A O2A 1.432(13)
S1A O4A 1.456(13)
S1A C42A 1.813(13)
F1A C42A 1.344(14)
F2A C42A 1.330(15)
F3A C42A 1.293(15)
S1B O3B 1.423(14)
S1B O2B 1.460(14)
S1B O4B 1.496(15)
S1B C42B 1.782(14)
F1B C42B 1.333(15)
F2B C42B 1.321(17)
F3B C42B 1.290(17)
S2 O7 1.408(10)
S2 O5 1.440(8)
S2 O6 1.442(4)
S2 C43 1.825(9)
F4 C43 1.329(13)
F5 C43 1.307(10)
F6 C43 1.329(10)
S2A O5A 1.409(9)
S2A O7A 1.424(5)
S2A O6A 1.424(10)
S2A C43A 1.812(11)
F4A C43A 1.332(14)
F5A C43A 1.330(11)
F6A C43A 1.329(14)

loop_
_geom_torsion_atom_site_label_1
_geom_torsion_atom_site_label_2
_geom_torsion_atom_site_label_3
_geom_torsion_atom_site_label_4
_geom_torsion
C5 N1 C1 C2 0.8(4)
Zn1 N1 C1 C2 177.5(2)
N1 C1 C2 C3 0.5(5)
C1 C2 C3 C4 -0.7(5)
C2 C3 C4 C5 -0.4(5)
C1 N1 C5 C4 -1.9(4)
Zn1 N1 C5 C4 -179.1(2)
C1 N1 C5 C6 176.8(2)
Zn1 N1 C5 C6 -0.4(3)
C3 C4 C5 N1 1.8(4)
C3 C4 C5 C6 -176.9(3)
C7 N2 C6 C5 -176.6(2)
Zn1 N2 C6 C5 0.5(3)
N1 C5 C6 N2 -0.1(3)
C4 C5 C6 N2 178.7(2)
C6 N2 C7 C8 -3.1(3)
Zn1 N2 C7 C8 179.99(17)
C6 N2 C7 C12 175.6(2)
Zn1 N2 C7 C12 -1.3(2)
C12 C7 C8 C9 0.1(3)
N2 C7 C8 C9 178.7(2)
C7 C8 C9 C10 -1.7(3)
C7 C8 C9 C20 176.0(2)
C8 C9 C10 C11 1.5(3)
C20 C9 C10 C11 -176.2(2)
C9 C10 C11 C12 0.3(3)
C9 C10 C11 C13 178.3(2)
C19 O1 C12 C11 9.5(3)
Zn1 O1 C12 C11 175.93(15)
C19 O1 C12 C7 -171.83(18)
Zn1 O1 C12 C7 -5.4(2)
C10 C11 C12 O1 176.65(19)
C13 C11 C12 O1 -1.3(3)
C10 C11 C12 C7 -1.9(3)
C13 C11 C12 C7 -179.94(19)
C8 C7 C12 O1 -176.90(19)
N2 C7 C12 O1 4.3(3)
C8 C7 C12 C11 1.8(3)
N2 C7 C12 C11 -176.98(19)
C12 C11 C13 C14 -7.6(3)
C10 C11 C13 C14 174.56(19)
C12 C11 C13 C25 111.6(2)
C10 C11 C13 C25 -66.3(2)
C12 C11 C13 C24 -128.5(2)
C10 C11 C13 C24 53.6(3)
C11 C13 C14 C19 9.3(3)
C25 C13 C14 C19 -109.9(2)
C24 C13 C14 C19 130.5(2)
C11 C13 C14 C15 -173.40(19)
C25 C13 C14 C15 67.4(3)
C24 C13 C14 C15 -52.2(3)
C19 C14 C15 C16 0.3(3)
C13 C14 C15 C16 -177.1(2)
C14 C15 C16 C17 0.9(3)
C14 C15 C16 C26 179.6(2)
C15 C16 C17 C18 -1.2(3)
C26 C16 C17 C18 -179.8(2)
C16 C17 C18 C19 0.2(3)
C16 C17 C18 N3 179.6(2)
C36 N3 C18 C17 60.4(3)
C30 N3 C18 C17 -67.9(3)
Zn1 N3 C18 C17 173.30(17)
C36 N3 C18 C19 -120.2(2)
C30 N3 C18 C19 111.4(2)
Zn1 N3 C18 C19 -7.3(3)
C12 O1 C19 C18 173.91(19)
Zn1 O1 C19 C18 7.9(3)
C12 O1 C19 C14 -7.5(3)
Zn1 O1 C19 C14 -173.53(15)
C17 C18 C19 O1 179.6(2)
N3 C18 C19 O1 0.2(3)
C17 C18 C19 C14 1.1(3)
N3 C18 C19 C14 -178.3(2)
C15 C14 C19 O1 -179.78(19)
C13 C14 C19 O1 -2.4(3)
C15 C14 C19 C18 -1.3(3)
C13 C14 C19 C18 176.1(2)
C8 C9 C20 C23 127.0(2)
C10 C9 C20 C23 -55.3(3)
C8 C9 C20 C22 6.2(3)
C10 C9 C20 C22 -176.1(2)
C8 C9 C20 C21 -113.2(2)
C10 C9 C20 C21 64.5(3)
C17 C16 C26 C29 116.2(2)
C15 C16 C26 C29 -62.5(3)
C17 C16 C26 C28 -3.9(3)
C15 C16 C26 C28 177.4(2)
C17 C16 C26 C27 -123.7(2)
C15 C16 C26 C27 57.7(3)
C18 N3 C30 C31 -98.7(2)
C36 N3 C30 C31 134.0(2)
Zn1 N3 C30 C31 24.1(2)
C35 N4 C31 C32 -0.2(3)
Zn1 N4 C31 C32 -179.69(18)
C35 N4 C31 C30 -177.8(2)
Zn1 N4 C31 C30 2.6(3)
N3 C30 C31 N4 -20.1(3)
N3 C30 C31 C32 162.2(2)
N4 C31 C32 C33 0.1(4)
C30 C31 C32 C33 177.7(3)
C31 C32 C33 C34 0.5(4)
C32 C33 C34 C35 -0.9(5)
C31 N4 C35 C34 -0.3(4)
Zn1 N4 C35 C34 179.2(2)
C33 C34 C35 N4 0.9(4)
C18 N3 C36 C37 76.0(2)
C30 N3 C36 C37 -156.8(2)
Zn1 N3 C36 C37 -44.0(2)
C41 N5 C37 C38 -0.8(3)
Zn1 N5 C37 C38 171.02(19)
C41 N5 C37 C36 176.8(2)
Zn1 N5 C37 C36 -11.3(3)
N3 C36 C37 N5 41.3(3)
N3 C36 C37 C38 -141.1(2)
N5 C37 C38 C39 0.1(4)
C36 C37 C38 C39 -177.4(3)
C37 C38 C39 C40 0.8(5)
C38 C39 C40 C41 -1.0(5)
C37 N5 C41 C40 0.6(4)
Zn1 N5 C41 C40 -171.0(2)
C39 C40 C41 N5 0.3(5)
O2 S1 C42 F2 -60.4(7)
O3 S1 C42 F2 59.7(9)
O4 S1 C42 F2 180.0(7)
O2 S1 C42 F3 -179.4(5)
O3 S1 C42 F3 -59.4(8)
O4 S1 C42 F3 61.0(6)
O2 S1 C42 F1 64.1(8)
O3 S1 C42 F1 -175.9(9)
O4 S1 C42 F1 -55.5(8)
O3A S1A C42A F3A -57(2)
O2A S1A C42A F3A -173.5(15)
O4A S1A C42A F3A 64.3(18)
O3A S1A C42A F2A 53(2)
O2A S1A C42A F2A -63.6(15)
O4A S1A C42A F2A 174.2(16)
O3A S1A C42A F1A 175(2)
O2A S1A C42A F1A 59.1(17)
O4A S1A C42A F1A -63(2)
O3B S1B C42B F3B -45(3)
O2B S1B C42B F3B -166(2)
O4B S1B C42B F3B 75(2)
O3B S1B C42B F2B 64(2)
O2B S1B C42B F2B -56.7(15)
O4B S1B C42B F2B -175.3(14)
O3B S1B C42B F1B -177(2)
O2B S1B C42B F1B 62.2(18)
O4B S1B C42B F1B -56.4(18)
O7 S2 C43 F5 -63.7(10)
O5 S2 C43 F5 170.7(8)
O6 S2 C43 F5 53.7(9)
O7 S2 C43 F4 176.1(9)
O5 S2 C43 F4 50.5(9)
O6 S2 C43 F4 -66.5(8)
O7 S2 C43 F6 57.8(10)
O5 S2 C43 F6 -67.8(9)
O6 S2 C43 F6 175.1(7)
O5A S2A C43A F6A -52.7(12)
O7A S2A C43A F6A 68.2(10)
O6A S2A C43A F6A -174.7(11)
O5A S2A C43A F5A -173.4(10)
O7A S2A C43A F5A -52.6(10)
O6A S2A C43A F5A 64.6(12)
O5A S2A C43A F4A 67.4(10)
O7A S2A C43A F4A -171.8(7)
O6A S2A C43A F4A -54.6(11)
